data_2224788
loop_
_publ_author_name
'Gowda, B. Thimme'
'Foro, Sabine'
'Nirmala, P. G.'
'Fuess, Hartmut'

_publ_section_title
;
 2,4-Dichloro-<i>N</i>-(4-methylphenyl)benzenesulfonamide
;
_journal_coeditor_code TK2592
_journal_issue 1
_journal_name_full 'Acta Crystallographica Section E'
_journal_page_first o190
_journal_paper_doi 10.1107/S1600536809053707
_journal_volume 66
_journal_year 2010
_chemical_formula_iupac 'C13 H11 Cl2 N O2 S'
_chemical_formula_moiety 'C13 H11 Cl2 N O2 S'
_chemical_formula_sum 'C13 H11 Cl2 N O2 S'
_chemical_formula_weight 316.19
_chemical_name_systematic
;
2,4-Dichloro-<i>N</i>-(4-methylphenyl)benzenesulfonamide
;
_space_group_IT_number 2
_symmetry_cell_setting triclinic
_symmetry_space_group_name_Hall '-P 1'
_symmetry_space_group_name_H-M 'P -1'
_atom_sites_solution_hydrogens geom
_atom_sites_solution_primary direct
_atom_sites_solution_secondary difmap
_audit_creation_method SHELXL-97
_cell_angle_alpha 85.060(10)
_cell_angle_beta 75.260(10)
_cell_angle_gamma 87.200(10)
_cell_formula_units_Z 8
_cell_length_a 11.760(2)
_cell_length_b 14.875(2)
_cell_length_c 16.672(3)
_cell_measurement_reflns_used 25
_cell_measurement_temperature 299(2)
_cell_measurement_theta_max 17.36
_cell_measurement_theta_min 5.31
_cell_volume 2808.9(8)
_computing_cell_refinement 'CAD-4-PC (Enraf--Nonius, 1996)'
_computing_data_collection 'CAD-4-PC (Enraf--Nonius, 1996)'
_computing_data_reduction 'REDU4 (Stoe & Cie, 1987)'
_computing_molecular_graphics 'PLATON (Spek, 2009)'
_computing_publication_material 'SHELXL97 (Sheldrick, 2008)'
_computing_structure_refinement 'SHELXL97 (Sheldrick, 2008)'
_computing_structure_solution 'SHELXS97 (Sheldrick, 2008)'
_diffrn_ambient_temperature 299(2)
_diffrn_measured_fraction_theta_full 1.000
_diffrn_measured_fraction_theta_max 1.000
_diffrn_measurement_device_type 'Enraf--Nonius CAD-4'
_diffrn_measurement_method \w/2\q
_diffrn_radiation_monochromator graphite
_diffrn_radiation_source 'fine-focus sealed tube'
_diffrn_radiation_type CuK\a
_diffrn_radiation_wavelength 1.54180
_diffrn_reflns_av_R_equivalents 0.0157
_diffrn_reflns_av_sigmaI/netI 0.0267
_diffrn_reflns_limit_h_max 13
_diffrn_reflns_limit_h_min -14
_diffrn_reflns_limit_k_max 17
_diffrn_reflns_limit_k_min -17
_diffrn_reflns_limit_l_max 1
_diffrn_reflns_limit_l_min -19
_diffrn_reflns_number 10777
_diffrn_reflns_theta_full 66.97
_diffrn_reflns_theta_max 66.97
_diffrn_reflns_theta_min 2.75
_diffrn_standards_decay_% 1.0
_diffrn_standards_interval_time 120
_diffrn_standards_number 3
_exptl_absorpt_coefficient_mu 5.527
_exptl_absorpt_correction_T_max 0.2879
_exptl_absorpt_correction_T_min 0.1687
_exptl_absorpt_correction_type psi-scan
_exptl_absorpt_process_details '(North <i>et al.</i>,  1968)'
_exptl_crystal_colour colourless
_exptl_crystal_density_diffrn 1.495
_exptl_crystal_density_method 'not measured'
_exptl_crystal_description rod
_exptl_crystal_F_000 1296
_exptl_crystal_size_max 0.50
_exptl_crystal_size_mid 0.35
_exptl_crystal_size_min 0.30
_refine_diff_density_max 0.697
_refine_diff_density_min -0.673
_refine_ls_extinction_coef 0.0029(3)
_refine_ls_extinction_expression Fc^*^=kFc[1+0.001xFc^2^\l^3^/sin(2\q)]^-1/4^
_refine_ls_extinction_method 'SHELXL97 (Sheldrick, 2008)'
_refine_ls_goodness_of_fit_ref 1.048
_refine_ls_hydrogen_treatment mixed
_refine_ls_matrix_type full
_refine_ls_number_parameters 802
_refine_ls_number_reflns 9992
_refine_ls_number_restraints 18
_refine_ls_restrained_S_all 1.047
_refine_ls_R_factor_all 0.0792
_refine_ls_R_factor_gt 0.0616
_refine_ls_shift/su_max 0.003
_refine_ls_shift/su_mean 0.000
_refine_ls_structure_factor_coef Fsqd
_refine_ls_weighting_details 'calc w=1/[\s^2^(Fo^2^)+(0.1384P)^2^+0.7496P] where P=(Fo^2^+2Fc^2^)/3'
_refine_ls_weighting_scheme calc
_refine_ls_wR_factor_gt 0.1825
_refine_ls_wR_factor_ref 0.1986
_reflns_number_gt 7795
_reflns_number_total 9992
_reflns_threshold_expression I>2sigma(I)
_cod_data_source_file tk2592.cif
_cod_data_source_block I
_cod_database_code 2224788
_cod_database_fobs_code 2224788

loop_
_symmetry_equiv_pos_as_xyz
'x, y, z'
'-x, -y, -z'

loop_
_atom_site_type_symbol
_atom_site_label
_atom_site_fract_x
_atom_site_fract_y
_atom_site_fract_z
_atom_site_U_iso_or_equiv
_atom_site_adp_type
_atom_site_calc_flag
_atom_site_refinement_flags
_atom_site_occupancy
_atom_site_disorder_assembly
_atom_site_disorder_group
Cl Cl1 -0.08874(12) 0.59478(9) 0.63447(7) 0.0872(4) Uani d . 1 . .
Cl Cl2 -0.12670(14) 0.54619(13) 0.95925(8) 0.1092(5) Uani d . 1 . .
S S1 0.07830(8) 0.41228(7) 0.60370(6) 0.0560(2) Uani d . 1 . .
O O1 0.1536(3) 0.33756(19) 0.61595(18) 0.0668(7) Uani d . 1 . .
O O2 -0.0180(3) 0.3988(2) 0.56828(18) 0.0674(7) Uani d . 1 . .
N N1 0.1532(3) 0.4898(3) 0.5437(2) 0.0609(8) Uani d D 1 . .
H H1N 0.108(4) 0.518(3) 0.519(3) 0.073 Uiso d D 1 . .
C C1 0.0217(3) 0.4545(3) 0.7027(2) 0.0545(8) Uani d . 1 . .
C C2 -0.0507(3) 0.5305(3) 0.7158(2) 0.0592(9) Uani d . 1 . .
C C3 -0.0953(4) 0.5585(3) 0.7950(3) 0.0694(11) Uani d . 1 . .
H H3 -0.1433 0.6101 0.8030 0.083 Uiso calc R 1 . .
C C4 -0.0686(4) 0.5099(4) 0.8609(3) 0.0725(12) Uani d . 1 . .
C C5 0.0029(4) 0.4340(4) 0.8506(3) 0.0771(13) Uani d . 1 . .
H H5 0.0216 0.4016 0.8960 0.092 Uiso calc R 1 . .
C C6 0.0466(4) 0.4068(3) 0.7712(3) 0.0680(10) Uani d . 1 . .
H H6 0.0941 0.3548 0.7637 0.082 Uiso calc R 1 . .
C C7 0.2553(3) 0.5316(2) 0.5541(2) 0.0532(8) Uani d . 1 . .
C C8 0.2770(4) 0.6176(3) 0.5178(3) 0.0695(11) Uani d . 1 . .
H H8 0.2245 0.6471 0.4904 0.083 Uiso calc R 1 . .
C C9 0.3769(5) 0.6602(3) 0.5220(3) 0.0752(12) Uani d . 1 . .
H H9 0.3913 0.7182 0.4968 0.090 Uiso calc R 1 . .
C C10 0.4551(4) 0.6186(3) 0.5628(2) 0.0625(10) Uani d . 1 . .
C C11 0.4318(4) 0.5330(3) 0.5987(2) 0.0612(9) Uani d . 1 . .
H H11 0.4840 0.5036 0.6265 0.073 Uiso calc R 1 . .
C C12 0.3323(3) 0.4890(3) 0.5948(2) 0.0592(9) Uani d . 1 . .
H H12 0.3181 0.4309 0.6197 0.071 Uiso calc R 1 . .
C C13 0.5661(5) 0.6658(4) 0.5654(4) 0.0893(15) Uani d . 1 . .
H H13A 0.5472 0.7278 0.5764 0.107 Uiso calc R 1 . .
H H13B 0.6229 0.6630 0.5129 0.107 Uiso calc R 1 . .
H H13C 0.5983 0.6363 0.6087 0.107 Uiso calc R 1 . .
Cl Cl3 0.46567(10) 0.32311(8) -0.01888(6) 0.0732(3) Uani d . 1 . .
Cl Cl4 0.22211(10) 0.06126(7) 0.17786(7) 0.0745(3) Uani d . 1 . .
S S2 0.44663(7) 0.43952(6) 0.14212(6) 0.0506(2) Uani d . 1 . .
O O3 0.3878(2) 0.49470(18) 0.09004(18) 0.0640(7) Uani d . 1 . .
O O4 0.4332(2) 0.46087(18) 0.22529(17) 0.0633(7) Uani d . 1 . .
N N2 0.5839(3) 0.4397(2) 0.09413(19) 0.0511(7) Uani d D 1 A .
H H2N 0.599(4) 0.452(3) 0.0419(17) 0.061 Uiso d D 1 . .
C C14 0.3966(3) 0.3273(2) 0.1493(2) 0.0471(7) Uani d . 1 . .
C C15 0.3988(3) 0.2804(2) 0.0807(2) 0.0520(8) Uani d . 1 . .
C C16 0.3475(3) 0.1974(3) 0.0899(2) 0.0573(9) Uani d . 1 . .
H H16 0.3502 0.1658 0.0436 0.069 Uiso calc R 1 . .
C C17 0.2922(3) 0.1620(2) 0.1688(2) 0.0545(8) Uani d . 1 . .
C C18 0.2910(3) 0.2054(3) 0.2379(2) 0.0575(9) Uani d . 1 . .
H H18 0.2552 0.1800 0.2907 0.069 Uiso calc R 1 . .
C C19 0.3442(3) 0.2883(3) 0.2278(2) 0.0527(8) Uani d . 1 . .
H H19 0.3448 0.3182 0.2744 0.063 Uiso calc R 1 . .
C C20 0.6714(3) 0.3869(2) 0.1234(2) 0.0479(7) Uani d D 1 . .
C C21A 0.7603(11) 0.3477(10) 0.0654(9) 0.077(4) Uani d PD 0.50 A 1
H H21A 0.7614 0.3533 0.0092 0.092 Uiso calc PR 0.50 A 1
C C22A 0.8484(13) 0.2994(10) 0.0937(8) 0.082(4) Uani d PD 0.50 A 1
H H22A 0.9092 0.2732 0.0547 0.099 Uiso calc PR 0.50 A 1
C C23 0.8512(4) 0.2881(3) 0.1755(3) 0.0635(10) Uani d D 1 . .
C C24A 0.7924(11) 0.3567(9) 0.2204(10) 0.070(5) Uani d PD 0.50 A 1
H H24A 0.8114 0.3701 0.2689 0.084 Uiso calc PR 0.50 A 1
C C25A 0.7054(12) 0.4056(10) 0.1935(11) 0.070(4) Uani d PD 0.50 A 1
H H25A 0.6678 0.4531 0.2236 0.084 Uiso calc PR 0.50 A 1
C C26 0.9501(5) 0.2362(3) 0.2036(4) 0.0882(15) Uani d . 1 A .
H H26A 1.0169 0.2312 0.1570 0.106 Uiso calc R 1 . .
H H26B 0.9245 0.1769 0.2263 0.106 Uiso calc R 1 . .
H H26C 0.9715 0.2674 0.2454 0.106 Uiso calc R 1 . .
Cl Cl5A 0.5808(14) 0.1138(12) 0.3444(10) 0.103(4) Uani d PD 0.50 B 1
Cl Cl6A 0.6252(9) 0.0856(5) 0.0323(5) 0.101(2) Uani d PD 0.50 B 1
S S3 0.43046(9) -0.07138(7) 0.40080(6) 0.0597(3) Uani d . 1 . .
O O5 0.5301(3) -0.0893(2) 0.43401(17) 0.0743(8) Uani d . 1 . .
O O6 0.3574(3) -0.14399(19) 0.3980(2) 0.0750(8) Uani d . 1 . .
N N3 0.3536(3) 0.0045(2) 0.45511(19) 0.0612(8) Uani d D 1 . .
H H3N 0.387(4) 0.027(3) 0.485(3) 0.073 Uiso d D 1 . .
C C27 0.4811(4) -0.0252(3) 0.2966(2) 0.0573(9) Uani d D 1 . .
C C28A 0.546(2) 0.0477(16) 0.2742(6) 0.072(9) Uani d PD 0.50 B 1
C C29A 0.6004(18) 0.0809(14) 0.1929(9) 0.087(9) Uani d PD 0.50 B 1
H H29A 0.6576 0.1245 0.1806 0.105 Uiso calc PR 0.50 B 1
C C30A 0.5608(19) 0.0425(15) 0.1328(10) 0.079(6) Uani d PD 0.50 B 1
C C31A 0.503(3) -0.036(2) 0.1623(14) 0.089(8) Uani d PD 0.50 B 1
H H31A 0.5071 -0.0760 0.1215 0.106 Uiso calc PR 0.50 B 1
C C32A 0.4397(12) -0.0679(15) 0.2396(12) 0.064(4) Uani d PD 0.50 B 1
H H32A 0.3806 -0.1100 0.2514 0.077 Uiso calc PR 0.50 B 1
C C33 0.2459(3) 0.0463(3) 0.4465(2) 0.0556(9) Uani d . 1 . .
C C34 0.1758(4) 0.0130(3) 0.4031(2) 0.0619(9) Uani d . 1 . .
H H34 0.1994 -0.0387 0.3748 0.074 Uiso calc R 1 . .
C C35 0.0693(4) 0.0561(3) 0.4009(3) 0.0668(10) Uani d . 1 . .
H H35 0.0225 0.0326 0.3709 0.080 Uiso calc R 1 . .
C C36 0.0308(4) 0.1329(3) 0.4420(3) 0.0663(11) Uani d . 1 . .
C C37 0.1042(4) 0.1656(3) 0.4840(3) 0.0754(12) Uani d . 1 . .
H H37 0.0812 0.2178 0.5115 0.090 Uiso calc R 1 . .
C C38 0.2099(4) 0.1246(3) 0.4870(3) 0.0698(11) Uani d . 1 . .
H H38 0.2574 0.1490 0.5160 0.084 Uiso calc R 1 . .
C C39 -0.0857(5) 0.1768(4) 0.4424(4) 0.0963(17) Uani d . 1 . .
H H39A -0.1465 0.1339 0.4642 0.116 Uiso calc R 1 . .
H H39B -0.0874 0.1980 0.3866 0.116 Uiso calc R 1 . .
H H39C -0.0986 0.2269 0.4766 0.116 Uiso calc R 1 . .
Cl Cl7 0.40993(13) 0.36517(9) 0.77244(10) 0.0987(5) Uani d . 1 . .
Cl Cl8 0.11054(11) 0.15622(9) 0.99354(7) 0.0817(4) Uani d . 1 . .
S S4 0.09578(9) 0.02646(6) 0.85004(7) 0.0648(3) Uani d . 1 . .
O O7 0.1111(3) -0.0097(2) 0.7718(2) 0.0848(10) Uani d . 1 . .
O O8 0.1202(3) -0.0299(2) 0.9177(2) 0.0829(10) Uani d . 1 . .
N N4 -0.0385(3) 0.0638(2) 0.8824(2) 0.0614(8) Uani d D 1 . .
H H4N -0.059(4) 0.057(3) 0.9359(17) 0.074 Uiso d D 1 . .
C C40 0.1842(3) 0.1232(2) 0.8301(2) 0.0529(8) Uani d . 1 . .
C C41 0.1893(3) 0.1785(3) 0.8918(2) 0.0538(8) Uani d . 1 . .
C C42 0.2583(3) 0.2528(3) 0.8738(3) 0.0597(9) Uani d . 1 . .
H H42 0.2622 0.2893 0.9155 0.072 Uiso calc R 1 . .
C C43 0.3211(3) 0.2724(3) 0.7939(3) 0.0610(10) Uani d . 1 . .
C C44 0.3171(3) 0.2202(3) 0.7304(3) 0.0629(10) Uani d . 1 . .
H H44 0.3600 0.2348 0.6761 0.076 Uiso calc R 1 . .
C C45 0.2471(3) 0.1451(3) 0.7498(3) 0.0595(9) Uani d . 1 . .
H H45 0.2427 0.1089 0.7080 0.071 Uiso calc R 1 . .
C C46 -0.0905(3) 0.1327(3) 0.8388(3) 0.0568(9) Uani d . 1 . .
C C47 -0.0740(4) 0.1382(3) 0.7535(3) 0.0723(11) Uani d . 1 . .
H H47 -0.0244 0.0968 0.7215 0.087 Uiso calc R 1 . .
C C48 -0.1319(4) 0.2055(3) 0.7165(3) 0.0726(11) Uani d . 1 . .
H H48 -0.1188 0.2089 0.6590 0.087 Uiso calc R 1 . .
C C49 -0.2076(4) 0.2678(3) 0.7594(3) 0.0654(10) Uani d . 1 . .
C C50 -0.2229(4) 0.2607(4) 0.8440(3) 0.0838(14) Uani d . 1 . .
H H50 -0.2744 0.3014 0.8755 0.101 Uiso calc R 1 . .
C C51 -0.1645(4) 0.1951(4) 0.8846(3) 0.0757(12) Uani d . 1 . .
H H51 -0.1752 0.1934 0.9420 0.091 Uiso calc R 1 . .
C C52 -0.2700(5) 0.3396(4) 0.7162(4) 0.0911(15) Uani d . 1 . .
H H52A -0.3174 0.3117 0.6867 0.109 Uiso calc R 1 . .
H H52B -0.2131 0.3767 0.6776 0.109 Uiso calc R 1 . .
H H52C -0.3193 0.3763 0.7566 0.109 Uiso calc R 1 . .
C C21B 0.7292(11) 0.3161(7) 0.0817(8) 0.062(3) Uani d PD 0.50 A 2
H H21B 0.7096 0.3016 0.0338 0.075 Uiso calc PR 0.50 A 2
C C22B 0.8162(13) 0.2652(8) 0.1088(8) 0.067(3) Uani d PD 0.50 A 2
H H22B 0.8506 0.2151 0.0812 0.081 Uiso calc PR 0.50 A 2
C C24B 0.7599(11) 0.3289(10) 0.2294(10) 0.073(4) Uani d PD 0.50 A 2
H H24B 0.7581 0.3221 0.2857 0.088 Uiso calc PR 0.50 A 2
C C25B 0.6708(13) 0.3790(11) 0.2065(11) 0.071(4) Uani d PD 0.50 A 2
H H25B 0.6119 0.4067 0.2457 0.085 Uiso calc PR 0.50 A 2
C C28B 0.555(2) 0.0503(14) 0.2758(7) 0.065(8) Uani d PD 0.50 B 2
C C29B 0.5912(15) 0.0761(14) 0.1903(7) 0.079(7) Uani d PD 0.50 B 2
H H29B 0.6237 0.1323 0.1720 0.095 Uiso calc PR 0.50 B 2
C C30B 0.5777(16) 0.0172(13) 0.1333(8) 0.069(5) Uani d PD 0.50 B 2
C C31B 0.501(3) -0.0529(19) 0.1478(12) 0.065(4) Uani d PD 0.50 B 2
H H31B 0.4743 -0.0797 0.1080 0.078 Uiso calc PR 0.50 B 2
C C32B 0.4721(12) -0.0758(14) 0.2320(9) 0.052(3) Uani d PD 0.50 B 2
H H32B 0.4422 -0.1332 0.2481 0.063 Uiso calc PR 0.50 B 2
Cl Cl5B 0.5918(13) 0.1076(12) 0.3506(10) 0.091(3) Uani d PD 0.50 B 2
Cl Cl6B 0.6282(9) 0.0443(5) 0.0266(5) 0.101(2) Uani d PD 0.50 B 2

loop_
_atom_site_aniso_label
_atom_site_aniso_U_11
_atom_site_aniso_U_22
_atom_site_aniso_U_33
_atom_site_aniso_U_12
_atom_site_aniso_U_13
_atom_site_aniso_U_23
Cl1 0.0967(8) 0.0930(8) 0.0642(6) 0.0389(7) -0.0163(6) 0.0017(6)
Cl2 0.0935(9) 0.1752(16) 0.0638(7) 0.0248(10) -0.0226(6) -0.0444(8)
S1 0.0539(5) 0.0632(5) 0.0508(5) 0.0033(4) -0.0129(4) -0.0071(4)
O1 0.0687(17) 0.0607(16) 0.0695(17) 0.0104(13) -0.0153(14) -0.0095(13)
O2 0.0606(16) 0.0834(19) 0.0607(16) -0.0066(14) -0.0182(13) -0.0087(14)
N1 0.0495(17) 0.079(2) 0.0542(18) 0.0019(15) -0.0143(14) -0.0013(16)
C1 0.0480(18) 0.062(2) 0.054(2) 0.0017(16) -0.0155(16) -0.0046(16)
C2 0.053(2) 0.069(2) 0.057(2) 0.0039(17) -0.0191(17) -0.0018(18)
C3 0.052(2) 0.082(3) 0.074(3) 0.009(2) -0.0128(19) -0.023(2)
C4 0.059(2) 0.100(3) 0.061(2) 0.005(2) -0.0171(19) -0.021(2)
C5 0.080(3) 0.100(3) 0.057(2) 0.012(3) -0.031(2) -0.003(2)
C6 0.068(2) 0.076(3) 0.062(2) 0.012(2) -0.022(2) -0.006(2)
C7 0.0542(19) 0.057(2) 0.0438(17) 0.0082(16) -0.0043(15) -0.0086(15)
C8 0.078(3) 0.061(2) 0.069(3) 0.012(2) -0.023(2) 0.002(2)
C9 0.093(3) 0.049(2) 0.081(3) -0.002(2) -0.021(3) 0.002(2)
C10 0.070(2) 0.063(2) 0.053(2) -0.0071(19) -0.0078(18) -0.0127(17)
C11 0.060(2) 0.067(2) 0.057(2) 0.0023(18) -0.0169(18) -0.0022(18)
C12 0.060(2) 0.057(2) 0.060(2) -0.0021(17) -0.0172(18) 0.0043(17)
C13 0.090(3) 0.089(3) 0.090(4) -0.026(3) -0.016(3) -0.016(3)
Cl3 0.0841(7) 0.0865(7) 0.0462(5) -0.0316(6) -0.0080(4) 0.0011(4)
Cl4 0.0800(7) 0.0603(6) 0.0840(7) -0.0256(5) -0.0216(6) 0.0062(5)
S2 0.0471(4) 0.0448(4) 0.0568(5) -0.0018(3) -0.0079(4) -0.0015(3)
O3 0.0538(15) 0.0551(14) 0.0782(18) 0.0029(12) -0.0128(13) 0.0086(13)
O4 0.0651(16) 0.0577(15) 0.0622(16) -0.0044(12) -0.0030(13) -0.0150(12)
N2 0.0461(15) 0.0553(16) 0.0491(16) -0.0061(13) -0.0081(13) 0.0025(13)
C14 0.0416(16) 0.0457(17) 0.0527(19) -0.0020(13) -0.0105(14) -0.0005(14)
C15 0.0486(18) 0.057(2) 0.0487(18) -0.0069(15) -0.0093(15) 0.0005(15)
C16 0.057(2) 0.060(2) 0.057(2) -0.0105(17) -0.0175(17) -0.0031(17)
C17 0.0493(19) 0.0492(19) 0.065(2) -0.0071(15) -0.0159(16) 0.0043(16)
C18 0.058(2) 0.058(2) 0.053(2) -0.0061(17) -0.0100(16) 0.0081(16)
C19 0.0539(19) 0.057(2) 0.0463(18) -0.0040(15) -0.0112(15) 0.0000(15)
C20 0.0466(17) 0.0426(16) 0.0521(19) -0.0055(13) -0.0077(14) -0.0021(14)
C21A 0.070(8) 0.107(11) 0.049(6) 0.004(7) -0.004(5) -0.021(7)
C22A 0.065(8) 0.095(11) 0.090(8) 0.027(7) -0.019(6) -0.042(8)
C23 0.067(2) 0.055(2) 0.072(3) 0.0029(18) -0.024(2) -0.0080(19)
C24A 0.063(7) 0.085(9) 0.075(9) 0.013(7) -0.036(6) -0.033(8)
C25A 0.060(8) 0.077(8) 0.078(10) 0.008(6) -0.013(7) -0.043(7)
C26 0.096(4) 0.069(3) 0.113(4) 0.023(3) -0.050(3) -0.017(3)
Cl5A 0.147(9) 0.086(4) 0.070(4) -0.018(4) -0.009(4) -0.025(3)
Cl6A 0.089(2) 0.157(6) 0.050(2) 0.004(4) -0.0106(16) 0.014(3)
S3 0.0698(6) 0.0593(5) 0.0463(5) 0.0149(4) -0.0109(4) -0.0049(4)
O5 0.084(2) 0.084(2) 0.0546(16) 0.0286(16) -0.0223(15) -0.0103(14)
O6 0.088(2) 0.0569(16) 0.0748(19) 0.0049(15) -0.0128(16) -0.0022(14)
N3 0.065(2) 0.074(2) 0.0438(16) 0.0119(16) -0.0105(14) -0.0147(15)
C27 0.058(2) 0.066(2) 0.046(2) 0.017(2) -0.0119(17) -0.0069(17)
C28A 0.076(14) 0.099(19) 0.044(11) 0.030(11) -0.018(9) -0.028(10)
C29A 0.082(12) 0.093(13) 0.093(16) 0.019(9) -0.046(10) 0.024(10)
C30A 0.050(9) 0.116(13) 0.057(7) 0.043(8) -0.009(5) 0.025(7)
C31A 0.086(11) 0.142(17) 0.049(10) 0.029(11) -0.033(9) -0.042(11)
C32A 0.021(7) 0.098(9) 0.067(7) 0.026(6) 0.001(5) -0.023(5)
C33 0.059(2) 0.055(2) 0.0456(18) 0.0024(16) -0.0003(16) -0.0022(15)
C34 0.072(2) 0.055(2) 0.055(2) 0.0047(18) -0.0071(18) -0.0116(17)
C35 0.065(2) 0.065(2) 0.066(2) -0.0008(19) -0.0099(19) -0.0027(19)
C36 0.070(3) 0.059(2) 0.057(2) 0.0066(19) 0.0019(19) 0.0057(18)
C37 0.082(3) 0.059(2) 0.077(3) 0.013(2) -0.004(2) -0.019(2)
C38 0.079(3) 0.063(2) 0.065(2) 0.002(2) -0.009(2) -0.0191(19)
C39 0.074(3) 0.091(4) 0.105(4) 0.021(3) 0.004(3) 0.003(3)
Cl7 0.0976(9) 0.0855(8) 0.1174(10) -0.0483(7) -0.0412(8) 0.0371(7)
Cl8 0.0762(7) 0.1067(9) 0.0576(6) -0.0272(6) -0.0043(5) -0.0050(5)
S4 0.0627(6) 0.0440(5) 0.0844(7) -0.0090(4) -0.0124(5) -0.0004(4)
O7 0.091(2) 0.0576(17) 0.104(3) -0.0044(16) -0.0139(19) -0.0260(17)
O8 0.0742(19) 0.0536(16) 0.113(3) -0.0054(14) -0.0187(18) 0.0211(16)
N4 0.0540(18) 0.0605(18) 0.067(2) -0.0127(14) -0.0109(16) 0.0021(16)
C40 0.0480(18) 0.0441(17) 0.063(2) -0.0017(14) -0.0094(16) 0.0009(15)
C41 0.0443(18) 0.056(2) 0.059(2) -0.0050(15) -0.0094(15) 0.0009(16)
C42 0.054(2) 0.057(2) 0.071(2) -0.0050(17) -0.0201(18) -0.0024(18)
C43 0.0454(19) 0.055(2) 0.081(3) -0.0094(16) -0.0191(18) 0.0176(19)
C44 0.0485(19) 0.068(2) 0.064(2) 0.0012(17) -0.0050(17) 0.0138(19)
C45 0.057(2) 0.056(2) 0.061(2) 0.0063(17) -0.0085(17) -0.0060(17)
C46 0.0447(18) 0.055(2) 0.069(2) -0.0149(15) -0.0070(16) -0.0100(17)
C47 0.085(3) 0.062(2) 0.069(3) 0.003(2) -0.012(2) -0.018(2)
C48 0.084(3) 0.074(3) 0.057(2) -0.003(2) -0.011(2) -0.011(2)
C49 0.052(2) 0.075(3) 0.066(2) -0.0033(18) -0.0064(18) -0.007(2)
C50 0.068(3) 0.102(4) 0.074(3) 0.021(3) -0.004(2) -0.019(3)
C51 0.067(3) 0.099(3) 0.054(2) 0.004(2) -0.0002(19) -0.015(2)
C52 0.078(3) 0.095(4) 0.093(4) 0.011(3) -0.015(3) 0.003(3)
C21B 0.064(7) 0.073(7) 0.054(7) 0.006(5) -0.018(5) -0.024(5)
C22B 0.069(8) 0.056(6) 0.088(8) 0.010(5) -0.032(6) -0.033(5)
C24B 0.070(8) 0.099(10) 0.051(5) 0.003(7) -0.019(6) -0.003(6)
C25B 0.058(8) 0.097(11) 0.054(6) 0.019(7) -0.014(6) -0.006(7)
C28B 0.051(9) 0.058(11) 0.075(15) -0.004(8) 0.002(8) 0.010(8)
C29B 0.051(8) 0.117(15) 0.053(10) -0.015(8) 0.021(6) -0.016(8)
C30B 0.040(6) 0.124(14) 0.031(5) 0.043(9) -0.005(4) 0.010(6)
C31B 0.060(7) 0.115(11) 0.026(6) 0.007(6) -0.014(5) -0.031(7)
C32B 0.026(8) 0.086(6) 0.042(7) 0.033(6) -0.006(5) -0.021(4)
Cl5B 0.095(4) 0.100(5) 0.076(4) -0.028(3) -0.010(3) -0.012(3)
Cl6B 0.080(2) 0.174(6) 0.0448(16) -0.013(4) -0.0067(14) 0.004(4)

loop_
_atom_type_symbol
_atom_type_description
_atom_type_scat_dispersion_real
_atom_type_scat_dispersion_imag
_atom_type_scat_source
C C 0.0181 0.0091 'International Tables Vol C Tables 4.2.6.8 and 6.1.1.4'
H H 0.0000 0.0000 'International Tables Vol C Tables 4.2.6.8 and 6.1.1.4'
Cl Cl 0.3639 0.7018 'International Tables Vol C Tables 4.2.6.8 and 6.1.1.4'
N N 0.0311 0.0180 'International Tables Vol C Tables 4.2.6.8 and 6.1.1.4'
O O 0.0492 0.0322 'International Tables Vol C Tables 4.2.6.8 and 6.1.1.4'
S S 0.3331 0.5567 'International Tables Vol C Tables 4.2.6.8 and 6.1.1.4'

loop_
_geom_angle_atom_site_label_1
_geom_angle_atom_site_label_2
_geom_angle_atom_site_label_3
_geom_angle_site_symmetry_1
_geom_angle_site_symmetry_3
_geom_angle
_geom_angle_publ_flag
O1 S1 O2 . . 119.00(19) ?
O1 S1 N1 . . 109.73(18) ?
O2 S1 N1 . . 105.10(18) ?
O1 S1 C1 . . 106.05(18) ?
O2 S1 C1 . . 108.63(17) ?
N1 S1 C1 . . 107.94(19) ?
C7 N1 S1 . . 127.5(3) ?
C7 N1 H1N . . 120(3) ?
S1 N1 H1N . . 107(3) ?
C6 C1 C2 . . 117.9(4) ?
C6 C1 S1 . . 118.5(3) ?
C2 C1 S1 . . 123.5(3) ?
C1 C2 C3 . . 120.9(4) ?
C1 C2 Cl1 . . 121.7(3) ?
C3 C2 Cl1 . . 117.4(3) ?
C4 C3 C2 . . 119.6(4) ?
C4 C3 H3 . . 120.2 ?
C2 C3 H3 . . 120.2 ?
C3 C4 C5 . . 121.3(4) ?
C3 C4 Cl2 . . 118.5(4) ?
C5 C4 Cl2 . . 120.2(4) ?
C4 C5 C6 . . 118.4(4) ?
C4 C5 H5 . . 120.8 ?
C6 C5 H5 . . 120.8 ?
C1 C6 C5 . . 121.9(4) ?
C1 C6 H6 . . 119.1 ?
C5 C6 H6 . . 119.1 ?
C12 C7 C8 . . 119.8(4) ?
C12 C7 N1 . . 123.3(4) ?
C8 C7 N1 . . 116.9(4) ?
C7 C8 C9 . . 119.9(4) ?
C7 C8 H8 . . 120.1 ?
C9 C8 H8 . . 120.1 ?
C10 C9 C8 . . 121.2(4) ?
C10 C9 H9 . . 119.4 ?
C8 C9 H9 . . 119.4 ?
C11 C10 C9 . . 118.0(4) ?
C11 C10 C13 . . 121.4(4) ?
C9 C10 C13 . . 120.6(4) ?
C10 C11 C12 . . 121.6(4) ?
C10 C11 H11 . . 119.2 ?
C12 C11 H11 . . 119.2 ?
C7 C12 C11 . . 119.5(4) ?
C7 C12 H12 . . 120.2 ?
C11 C12 H12 . . 120.2 ?
C10 C13 H13A . . 109.5 ?
C10 C13 H13B . . 109.5 ?
H13A C13 H13B . . 109.5 ?
C10 C13 H13C . . 109.5 ?
H13A C13 H13C . . 109.5 ?
H13B C13 H13C . . 109.5 ?
O4 S2 O3 . . 119.20(17) ?
O4 S2 N2 . . 109.43(17) ?
O3 S2 N2 . . 105.88(16) ?
O4 S2 C14 . . 105.53(16) ?
O3 S2 C14 . . 108.17(17) ?
N2 S2 C14 . . 108.26(16) ?
C20 N2 S2 . . 123.1(2) ?
C20 N2 H2N . . 116(3) ?
S2 N2 H2N . . 116(3) ?
C15 C14 C19 . . 118.7(3) ?
C15 C14 S2 . . 123.5(3) ?
C19 C14 S2 . . 117.6(3) ?
C16 C15 C14 . . 120.8(3) ?
C16 C15 Cl3 . . 117.7(3) ?
C14 C15 Cl3 . . 121.5(3) ?
C15 C16 C17 . . 119.0(4) ?
C15 C16 H16 . . 120.5 ?
C17 C16 H16 . . 120.5 ?
C18 C17 C16 . . 121.6(3) ?
C18 C17 Cl4 . . 120.4(3) ?
C16 C17 Cl4 . . 118.0(3) ?
C17 C18 C19 . . 118.7(3) ?
C17 C18 H18 . . 120.6 ?
C19 C18 H18 . . 120.6 ?
C14 C19 C18 . . 121.0(3) ?
C14 C19 H19 . . 119.5 ?
C18 C19 H19 . . 119.5 ?
C21B C20 C21A . . 25.7(7) ?
C21B C20 C25B . . 112.6(9) ?
C21A C20 C25B . . 120.9(10) ?
C21B C20 C25A . . 116.3(9) ?
C21A C20 C25A . . 113.0(9) ?
C25B C20 C25A . . 23.9(8) ?
C21B C20 N2 . . 121.4(7) ?
C21A C20 N2 . . 117.7(8) ?
C25B C20 N2 . . 121.3(7) ?
C25A C20 N2 . . 122.3(7) ?
C20 C21A C22A . . 117.6(13) ?
C20 C21A H21A . . 121.2 ?
C22A C21A H21A . . 121.2 ?
C23 C22A C21A . . 124.0(13) ?
C23 C22A H22A . . 118.0 ?
C21A C22A H22A . . 118.0 ?
C22B C23 C24B . . 110.0(10) ?
C22B C23 C22A . . 27.4(7) ?
C24B C23 C22A . . 115.0(10) ?
C22B C23 C24A . . 119.2(10) ?
C24B C23 C24A . . 23.7(9) ?
C22A C23 C24A . . 112.2(10) ?
C22B C23 C26 . . 121.0(7) ?
C24B C23 C26 . . 122.7(8) ?
C22A C23 C26 . . 122.2(7) ?
C24A C23 C26 . . 119.7(8) ?
C23 C24A C25A . . 119.7(13) ?
C23 C24A H24A . . 120.2 ?
C25A C24A H24A . . 120.2 ?
C24A C25A C20 . . 122.5(13) ?
C24A C25A H25A . . 118.7 ?
C20 C25A H25A . . 118.7 ?
C23 C26 H26A . . 109.5 ?
C23 C26 H26B . . 109.5 ?
H26A C26 H26B . . 109.5 ?
C23 C26 H26C . . 109.5 ?
H26A C26 H26C . . 109.5 ?
H26B C26 H26C . . 109.5 ?
O5 S3 O6 . . 118.92(19) ?
O5 S3 N3 . . 105.43(18) ?
O6 S3 N3 . . 109.4(2) ?
O5 S3 C27 . . 107.92(19) ?
O6 S3 C27 . . 106.1(2) ?
N3 S3 C27 . . 108.71(18) ?
C33 N3 S3 . . 127.8(3) ?
C33 N3 H3N . . 117(4) ?
S3 N3 H3N . . 114(4) ?
C28A C27 C32A . . 121.6(12) ?
C28A C27 C32B . . 115.8(10) ?
C32A C27 C32B . . 16.0(9) ?
C28A C27 C28B . . 4(2) ?
C32A C27 C28B . . 124.1(12) ?
C32B C27 C28B . . 117.5(10) ?
C28A C27 S3 . . 124.3(6) ?
C32A C27 S3 . . 114.0(11) ?
C32B C27 S3 . . 118.9(9) ?
C28B C27 S3 . . 121.8(6) ?
C27 C28A C29A . . 126.8(15) ?
C27 C28A Cl5A . . 123.5(9) ?
C29A C28A Cl5A . . 109.6(18) ?
C30A C29A C28A . . 113.4(17) ?
C30A C29A H29A . . 123.3 ?
C28A C29A H29A . . 123.3 ?
C31A C30A C29A . . 112.6(17) ?
C31A C30A Cl6A . . 131.5(19) ?
C29A C30A Cl6A . . 113.5(14) ?
C32A C31A C30A . . 133(2) ?
C32A C31A H31A . . 113.4 ?
C30A C31A H31A . . 113.4 ?
C31A C32A C27 . . 106.5(17) ?
C31A C32A H32A . . 126.7 ?
C27 C32A H32A . . 126.7 ?
C34 C33 C38 . . 119.0(4) ?
C34 C33 N3 . . 123.9(3) ?
C38 C33 N3 . . 117.1(4) ?
C33 C34 C35 . . 120.0(4) ?
C33 C34 H34 . . 120.0 ?
C35 C34 H34 . . 120.0 ?
C36 C35 C34 . . 121.9(4) ?
C36 C35 H35 . . 119.1 ?
C34 C35 H35 . . 119.1 ?
C37 C36 C35 . . 116.7(4) ?
C37 C36 C39 . . 121.6(4) ?
C35 C36 C39 . . 121.7(5) ?
C38 C37 C36 . . 122.7(4) ?
C38 C37 H37 . . 118.6 ?
C36 C37 H37 . . 118.6 ?
C37 C38 C33 . . 119.6(4) ?
C37 C38 H38 . . 120.2 ?
C33 C38 H38 . . 120.2 ?
C36 C39 H39A . . 109.5 ?
C36 C39 H39B . . 109.5 ?
H39A C39 H39B . . 109.5 ?
C36 C39 H39C . . 109.5 ?
H39A C39 H39C . . 109.5 ?
H39B C39 H39C . . 109.5 ?
O7 S4 O8 . . 119.1(2) ?
O7 S4 N4 . . 109.8(2) ?
O8 S4 N4 . . 106.0(2) ?
O7 S4 C40 . . 105.50(19) ?
O8 S4 C40 . . 110.06(19) ?
N4 S4 C40 . . 105.68(17) ?
C46 N4 S4 . . 123.7(3) ?
C46 N4 H4N . . 121(3) ?
S4 N4 H4N . . 109(3) ?
C45 C40 C41 . . 119.1(3) ?
C45 C40 S4 . . 118.4(3) ?
C41 C40 S4 . . 122.5(3) ?
C42 C41 C40 . . 120.7(4) ?
C42 C41 Cl8 . . 117.7(3) ?
C40 C41 Cl8 . . 121.6(3) ?
C43 C42 C41 . . 119.1(4) ?
C43 C42 H42 . . 120.5 ?
C41 C42 H42 . . 120.5 ?
C42 C43 C44 . . 122.2(4) ?
C42 C43 Cl7 . . 118.6(3) ?
C44 C43 Cl7 . . 119.3(3) ?
C43 C44 C45 . . 117.9(4) ?
C43 C44 H44 . . 121.0 ?
C45 C44 H44 . . 121.0 ?
C40 C45 C44 . . 121.0(4) ?
C40 C45 H45 . . 119.5 ?
C44 C45 H45 . . 119.5 ?
C51 C46 C47 . . 119.2(4) ?
C51 C46 N4 . . 117.8(4) ?
C47 C46 N4 . . 123.0(4) ?
C48 C47 C46 . . 119.0(4) ?
C48 C47 H47 . . 120.5 ?
C46 C47 H47 . . 120.5 ?
C49 C48 C47 . . 123.9(4) ?
C49 C48 H48 . . 118.1 ?
C47 C48 H48 . . 118.1 ?
C48 C49 C50 . . 116.0(4) ?
C48 C49 C52 . . 121.9(4) ?
C50 C49 C52 . . 122.1(4) ?
C49 C50 C51 . . 122.6(4) ?
C49 C50 H50 . . 118.7 ?
C51 C50 H50 . . 118.7 ?
C46 C51 C50 . . 119.3(4) ?
C46 C51 H51 . . 120.4 ?
C50 C51 H51 . . 120.4 ?
C49 C52 H52A . . 109.5 ?
C49 C52 H52B . . 109.5 ?
H52A C52 H52B . . 109.5 ?
C49 C52 H52C . . 109.5 ?
H52A C52 H52C . . 109.5 ?
H52B C52 H52C . . 109.5 ?
C20 C21B C22B . . 121.9(12) ?
C20 C21B H21B . . 119.1 ?
C22B C21B H21B . . 119.1 ?
C23 C22B C21B . . 120.2(12) ?
C23 C22B H22B . . 119.9 ?
C21B C22B H22B . . 119.9 ?
C23 C24B C25B . . 124.7(14) ?
C23 C24B H24B . . 117.6 ?
C25B C24B H24B . . 117.6 ?
C24B C25B C20 . . 117.8(15) ?
C24B C25B H25B . . 121.1 ?
C20 C25B H25B . . 121.1 ?
C29B C28B C27 . . 114.7(14) ?
C29B C28B Cl5B . . 123.3(15) ?
C27 C28B Cl5B . . 121.9(8) ?
C30B C29B C28B . . 119.5(15) ?
C30B C29B H29B . . 120.3 ?
C28B C29B H29B . . 120.3 ?
C31B C30B C29B . . 126.9(13) ?
C31B C30B Cl6B . . 110.0(14) ?
C29B C30B Cl6B . . 120.9(12) ?
C30B C31B C32B . . 107.2(18) ?
C30B C31B H31B . . 126.4 ?
C32B C31B H31B . . 126.4 ?
C31B C32B C27 . . 129.0(18) ?
C31B C32B H32B . . 115.5 ?
C27 C32B H32B . . 115.5 ?

loop_
_geom_bond_atom_site_label_1
_geom_bond_atom_site_label_2
_geom_bond_site_symmetry_2
_geom_bond_distance
_geom_bond_publ_flag
Cl1 C2 . 1.731(4) ?
Cl2 C4 . 1.730(4) ?
S1 O1 . 1.421(3) ?
S1 O2 . 1.434(3) ?
S1 N1 . 1.600(4) ?
S1 C1 . 1.773(4) ?
N1 C7 . 1.433(5) ?
N1 H1N . 0.83(3) ?
C1 C6 . 1.379(6) ?
C1 C2 . 1.381(5) ?
C2 C3 . 1.382(6) ?
C3 C4 . 1.358(7) ?
C3 H3 . 0.9300 ?
C4 C5 . 1.371(7) ?
C5 C6 . 1.381(6) ?
C5 H5 . 0.9300 ?
C6 H6 . 0.9300 ?
C7 C12 . 1.365(5) ?
C7 C8 . 1.373(6) ?
C8 C9 . 1.382(7) ?
C8 H8 . 0.9300 ?
C9 C10 . 1.372(6) ?
C9 H9 . 0.9300 ?
C10 C11 . 1.369(6) ?
C10 C13 . 1.525(6) ?
C11 C12 . 1.387(6) ?
C11 H11 . 0.9300 ?
C12 H12 . 0.9300 ?
C13 H13A . 0.9600 ?
C13 H13B . 0.9600 ?
C13 H13C . 0.9600 ?
Cl3 C15 . 1.727(4) ?
Cl4 C17 . 1.722(4) ?
S2 O4 . 1.417(3) ?
S2 O3 . 1.426(3) ?
S2 N2 . 1.609(3) ?
S2 C14 . 1.782(3) ?
N2 C20 . 1.423(5) ?
N2 H2N . 0.85(3) ?
C14 C15 . 1.383(5) ?
C14 C19 . 1.386(5) ?
C15 C16 . 1.380(5) ?
C16 C17 . 1.382(5) ?
C16 H16 . 0.9300 ?
C17 C18 . 1.365(6) ?
C18 C19 . 1.388(5) ?
C18 H18 . 0.9300 ?
C19 H19 . 0.9300 ?
C20 C21B . 1.368(10) ?
C20 C21A . 1.376(11) ?
C20 C25B . 1.379(18) ?
C20 C25A . 1.382(18) ?
C21A C22A . 1.389(13) ?
C21A H21A . 0.9300 ?
C22A C23 . 1.369(12) ?
C22A H22A . 0.9300 ?
C23 C22B . 1.355(11) ?
C23 C24B . 1.366(12) ?
C23 C24A . 1.371(11) ?
C23 C26 . 1.515(6) ?
C24A C25A . 1.372(13) ?
C24A H24A . 0.9300 ?
C25A H25A . 0.9300 ?
C26 H26A . 0.9600 ?
C26 H26B . 0.9600 ?
C26 H26C . 0.9600 ?
Cl5A C28A . 1.728(12) ?
Cl6A C30A . 1.734(12) ?
S3 O5 . 1.423(3) ?
S3 O6 . 1.424(3) ?
S3 N3 . 1.603(3) ?
S3 C27 . 1.775(4) ?
N3 C33 . 1.419(5) ?
N3 H3N . 0.82(3) ?
C27 C28A . 1.327(19) ?
C27 C32A . 1.384(13) ?
C27 C32B . 1.394(11) ?
C27 C28B . 1.420(15) ?
C28A C29A . 1.403(14) ?
C29A C30A . 1.382(15) ?
C29A H29A . 0.9300 ?
C30A C31A . 1.372(16) ?
C31A C32A . 1.370(15) ?
C31A H31A . 0.9300 ?
C32A H32A . 0.9300 ?
C33 C34 . 1.361(6) ?
C33 C38 . 1.392(5) ?
C34 C35 . 1.386(6) ?
C34 H34 . 0.9300 ?
C35 C36 . 1.380(6) ?
C35 H35 . 0.9300 ?
C36 C37 . 1.371(7) ?
C36 C39 . 1.488(6) ?
C37 C38 . 1.367(7) ?
C37 H37 . 0.9300 ?
C38 H38 . 0.9300 ?
C39 H39A . 0.9600 ?
C39 H39B . 0.9600 ?
C39 H39C . 0.9600 ?
Cl7 C43 . 1.729(4) ?
Cl8 C41 . 1.726(4) ?
S4 O7 . 1.419(4) ?
S4 O8 . 1.427(3) ?
S4 N4 . 1.620(4) ?
S4 C40 . 1.775(4) ?
N4 C46 . 1.411(5) ?
N4 H4N . 0.86(3) ?
C40 C45 . 1.374(5) ?
C40 C41 . 1.386(5) ?
C41 C42 . 1.369(5) ?
C42 C43 . 1.364(6) ?
C42 H42 . 0.9300 ?
C43 C44 . 1.378(6) ?
C44 C45 . 1.386(6) ?
C44 H44 . 0.9300 ?
C45 H45 . 0.9300 ?
C46 C51 . 1.381(6) ?
C46 C47 . 1.382(6) ?
C47 C48 . 1.373(7) ?
C47 H47 . 0.9300 ?
C48 C49 . 1.368(6) ?
C48 H48 . 0.9300 ?
C49 C50 . 1.371(7) ?
C49 C52 . 1.503(7) ?
C50 C51 . 1.393(7) ?
C50 H50 . 0.9300 ?
C51 H51 . 0.9300 ?
C52 H52A . 0.9600 ?
C52 H52B . 0.9600 ?
C52 H52C . 0.9600 ?
C21B C22B . 1.388(12) ?
C21B H21B . 0.9300 ?
C22B H22B . 0.9300 ?
C24B C25B . 1.371(12) ?
C24B H24B . 0.9300 ?
C25B H25B . 0.9300 ?
C28B C29B . 1.404(13) ?
C28B Cl5B . 1.721(12) ?
C29B C30B . 1.390(14) ?
C29B H29B . 0.9300 ?
C30B C31B . 1.375(16) ?
C30B Cl6B . 1.744(10) ?
C31B C32B . 1.375(14) ?
C31B H31B . 0.9300 ?
C32B H32B . 0.9300 ?

loop_
_geom_hbond_atom_site_label_D
_geom_hbond_atom_site_label_H
_geom_hbond_atom_site_label_A
_geom_hbond_site_symmetry_A
_geom_hbond_distance_DH
_geom_hbond_distance_HA
_geom_hbond_distance_DA
_geom_hbond_angle_DHA
N1 H1N O2 2_566 0.83(3) 2.26(3) 3.079(4) 169(5)
N2 H2N O3 2_665 0.85(3) 2.24(3) 3.080(4) 169(4)
N3 H3N O5 2_656 0.82(3) 2.14(3) 2.956(5) 178(5)
N4 H4N O8 2_557 0.86(3) 2.37(3) 3.226(5) 177(4)

loop_
_geom_torsion_atom_site_label_1
_geom_torsion_atom_site_label_2
_geom_torsion_atom_site_label_3
_geom_torsion_atom_site_label_4
_geom_torsion_site_symmetry_1
_geom_torsion_site_symmetry_2
_geom_torsion_site_symmetry_3
_geom_torsion_site_symmetry_4
_geom_torsion
_geom_torsion_publ_flag
O1 S1 N1 C7 . . . . -54.5(4) ?
O2 S1 N1 C7 . . . . 176.4(3) ?
C1 S1 N1 C7 . . . . 60.6(4) ?
O1 S1 C1 C6 . . . . -6.6(4) ?
O2 S1 C1 C6 . . . . 122.4(3) ?
N1 S1 C1 C6 . . . . -124.2(3) ?
O1 S1 C1 C2 . . . . 176.5(3) ?
O2 S1 C1 C2 . . . . -54.5(4) ?
N1 S1 C1 C2 . . . . 59.0(4) ?
C6 C1 C2 C3 . . . . 0.9(6) ?
S1 C1 C2 C3 . . . . 177.8(3) ?
C6 C1 C2 Cl1 . . . . -179.4(3) ?
S1 C1 C2 Cl1 . . . . -2.5(5) ?
C1 C2 C3 C4 . . . . -0.7(7) ?
Cl1 C2 C3 C4 . . . . 179.6(4) ?
C2 C3 C4 C5 . . . . 0.7(7) ?
C2 C3 C4 Cl2 . . . . -179.5(3) ?
C3 C4 C5 C6 . . . . -0.9(8) ?
Cl2 C4 C5 C6 . . . . 179.4(4) ?
C2 C1 C6 C5 . . . . -1.1(7) ?
S1 C1 C6 C5 . . . . -178.2(4) ?
C4 C5 C6 C1 . . . . 1.1(7) ?
S1 N1 C7 C12 . . . . 28.6(5) ?
S1 N1 C7 C8 . . . . -154.0(3) ?
C12 C7 C8 C9 . . . . 0.5(6) ?
N1 C7 C8 C9 . . . . -177.0(4) ?
C7 C8 C9 C10 . . . . -0.7(7) ?
C8 C9 C10 C11 . . . . 0.5(7) ?
C8 C9 C10 C13 . . . . 178.8(4) ?
C9 C10 C11 C12 . . . . -0.2(6) ?
C13 C10 C11 C12 . . . . -178.4(4) ?
C8 C7 C12 C11 . . . . -0.2(6) ?
N1 C7 C12 C11 . . . . 177.1(4) ?
C10 C11 C12 C7 . . . . 0.1(6) ?
O4 S2 N2 C20 . . . . 54.9(3) ?
O3 S2 N2 C20 . . . . -175.5(3) ?
C14 S2 N2 C20 . . . . -59.7(3) ?
O4 S2 C14 C15 . . . . -178.0(3) ?
O3 S2 C14 C15 . . . . 53.4(3) ?
N2 S2 C14 C15 . . . . -60.9(3) ?
O4 S2 C14 C19 . . . . 7.4(3) ?
O3 S2 C14 C19 . . . . -121.2(3) ?
N2 S2 C14 C19 . . . . 124.5(3) ?
C19 C14 C15 C16 . . . . 1.5(5) ?
S2 C14 C15 C16 . . . . -173.1(3) ?
C19 C14 C15 Cl3 . . . . -178.3(3) ?
S2 C14 C15 Cl3 . . . . 7.1(5) ?
C14 C15 C16 C17 . . . . 0.9(6) ?
Cl3 C15 C16 C17 . . . . -179.3(3) ?
C15 C16 C17 C18 . . . . -2.5(6) ?
C15 C16 C17 Cl4 . . . . 176.5(3) ?
C16 C17 C18 C19 . . . . 1.7(6) ?
Cl4 C17 C18 C19 . . . . -177.3(3) ?
C15 C14 C19 C18 . . . . -2.3(5) ?
S2 C14 C19 C18 . . . . 172.5(3) ?
C17 C18 C19 C14 . . . . 0.8(6) ?
S2 N2 C20 C21B . . . . 112.0(7) ?
S2 N2 C20 C21A . . . . 141.3(7) ?
S2 N2 C20 C25B . . . . -41.9(8) ?
S2 N2 C20 C25A . . . . -70.1(8) ?
C21B C20 C21A C22A . . . . -77(3) ?
C25B C20 C21A C22A . . . . 0.5(18) ?
C25A C20 C21A C22A . . . . 25.8(16) ?
N2 C20 C21A C22A . . . . 177.3(10) ?
C20 C21A C22A C23 . . . . 1(2) ?
C21A C22A C23 C22B . . . . 85(3) ?
C21A C22A C23 C24B . . . . -0.5(19) ?
C21A C22A C23 C24A . . . . -26.2(18) ?
C21A C22A C23 C26 . . . . -179.0(11) ?
C22B C23 C24A C25A . . . . -5.1(18) ?
C24B C23 C24A C25A . . . . -78(3) ?
C22A C23 C24A C25A . . . . 24.4(17) ?
C26 C23 C24A C25A . . . . 177.9(11) ?
C23 C24A C25A C20 . . . . 2(2) ?
C21B C20 C25A C24A . . . . 0.3(17) ?
C21A C20 C25A C24A . . . . -27.9(17) ?
C25B C20 C25A C24A . . . . 87(3) ?
N2 C20 C25A C24A . . . . -177.8(11) ?
O5 S3 N3 C33 . . . . 179.4(3) ?
O6 S3 N3 C33 . . . . -51.6(4) ?
C27 S3 N3 C33 . . . . 63.9(4) ?
O5 S3 C27 C28A . . . . -56.0(16) ?
O6 S3 C27 C28A . . . . 175.5(16) ?
N3 S3 C27 C28A . . . . 57.8(16) ?
O5 S3 C27 C32A . . . . 128.8(7) ?
O6 S3 C27 C32A . . . . 0.3(8) ?
N3 S3 C27 C32A . . . . -117.4(7) ?
O5 S3 C27 C32B . . . . 111.8(7) ?
O6 S3 C27 C32B . . . . -16.7(7) ?
N3 S3 C27 C32B . . . . -134.4(7) ?
O5 S3 C27 C28B . . . . -52.6(15) ?
O6 S3 C27 C28B . . . . 178.8(15) ?
N3 S3 C27 C28B . . . . 61.2(15) ?
C32A C27 C28A C29A . . . . -14(4) ?
C32B C27 C28A C29A . . . . 3(3) ?
C28B C27 C28A C29A . . . . 12E1(3) ?
S3 C27 C28A C29A . . . . 171.5(19) ?
C32A C27 C28A Cl5A . . . . 169.7(17) ?
C32B C27 C28A Cl5A . . . . -173.3(18) ?
C28B C27 C28A Cl5A . . . . -6E1(2) ?
S3 C27 C28A Cl5A . . . . -5(3) ?
C27 C28A C29A C30A . . . . 14(4) ?
Cl5A C28A C29A C30A . . . . -169.1(17) ?
C28A C29A C30A C31A . . . . -17(3) ?
C28A C29A C30A Cl6A . . . . 178.3(17) ?
C29A C30A C31A C32A . . . . 28(5) ?
Cl6A C30A C31A C32A . . . . -171(3) ?
C30A C31A C32A C27 . . . . -25(5) ?
C28A C27 C32A C31A . . . . 16(3) ?
C32B C27 C32A C31A . . . . -57(6) ?
C28B C27 C32A C31A . . . . 12(3) ?
S3 C27 C32A C31A . . . . -169(2) ?
S3 N3 C33 C34 . . . . 16.6(6) ?
S3 N3 C33 C38 . . . . -165.1(3) ?
C38 C33 C34 C35 . . . . -1.1(6) ?
N3 C33 C34 C35 . . . . 177.1(4) ?
C33 C34 C35 C36 . . . . -0.1(6) ?
C34 C35 C36 C37 . . . . 1.2(6) ?
C34 C35 C36 C39 . . . . -177.5(4) ?
C35 C36 C37 C38 . . . . -1.0(7) ?
C39 C36 C37 C38 . . . . 177.6(5) ?
C36 C37 C38 C33 . . . . -0.2(7) ?
C34 C33 C38 C37 . . . . 1.3(6) ?
N3 C33 C38 C37 . . . . -177.1(4) ?
O7 S4 N4 C46 . . . . -60.3(4) ?
O8 S4 N4 C46 . . . . 169.8(3) ?
C40 S4 N4 C46 . . . . 53.0(4) ?
O7 S4 C40 C45 . . . . -0.1(4) ?
O8 S4 C40 C45 . . . . 129.6(3) ?
N4 S4 C40 C45 . . . . -116.5(3) ?
O7 S4 C40 C41 . . . . 178.1(3) ?
O8 S4 C40 C41 . . . . -52.3(4) ?
N4 S4 C40 C41 . . . . 61.7(4) ?
C45 C40 C41 C42 . . . . -1.6(6) ?
S4 C40 C41 C42 . . . . -179.8(3) ?
C45 C40 C41 Cl8 . . . . 178.9(3) ?
S4 C40 C41 Cl8 . . . . 0.7(5) ?
C40 C41 C42 C43 . . . . 0.8(6) ?
Cl8 C41 C42 C43 . . . . -179.7(3) ?
C41 C42 C43 C44 . . . . 0.3(6) ?
C41 C42 C43 Cl7 . . . . -178.8(3) ?
C42 C43 C44 C45 . . . . -0.6(6) ?
Cl7 C43 C44 C45 . . . . 178.6(3) ?
C41 C40 C45 C44 . . . . 1.4(6) ?
S4 C40 C45 C44 . . . . 179.6(3) ?
C43 C44 C45 C40 . . . . -0.3(6) ?
S4 N4 C46 C51 . . . . -141.1(4) ?
S4 N4 C46 C47 . . . . 41.4(5) ?
C51 C46 C47 C48 . . . . -0.1(6) ?
N4 C46 C47 C48 . . . . 177.4(4) ?
C46 C47 C48 C49 . . . . -1.1(7) ?
C47 C48 C49 C50 . . . . 0.8(7) ?
C47 C48 C49 C52 . . . . -179.3(5) ?
C48 C49 C50 C51 . . . . 0.8(8) ?
C52 C49 C50 C51 . . . . -179.2(5) ?
C47 C46 C51 C50 . . . . 1.5(7) ?
N4 C46 C51 C50 . . . . -176.1(4) ?
C49 C50 C51 C46 . . . . -1.9(8) ?
C21A C20 C21B C22B . . . . 89(3) ?
C25B C20 C21B C22B . . . . -25.2(15) ?
C25A C20 C21B C22B . . . . 0.7(16) ?
N2 C20 C21B C22B . . . . 178.8(9) ?
C24B C23 C22B C21B . . . . 30.1(16) ?
C22A C23 C22B C21B . . . . -76(2) ?
C24A C23 C22B C21B . . . . 6.1(17) ?
C26 C23 C22B C21B . . . . -177.0(10) ?
C20 C21B C22B C23 . . . . -3.9(19) ?
C22B C23 C24B C25B . . . . -29.9(18) ?
C22A C23 C24B C25B . . . . -0.8(19) ?
C24A C23 C24B C25B . . . . 88(4) ?
C26 C23 C24B C25B . . . . 177.7(12) ?
C23 C24B C25B C20 . . . . 2(2) ?
C21B C20 C25B C24B . . . . 25.7(16) ?
C21A C20 C25B C24B . . . . -1.6(18) ?
C25A C20 C25B C24B . . . . -78(3) ?
N2 C20 C25B C24B . . . . -178.3(10) ?
C28A C27 C28B C29B . . . . -5E1(2) ?
C32A C27 C28B C29B . . . . -4(3) ?
C32B C27 C28B C29B . . . . 13(3) ?
S3 C27 C28B C29B . . . . 177.6(14) ?
C28A C27 C28B Cl5B . . . . 13E1(3) ?
C32A C27 C28B Cl5B . . . . 173.3(16) ?
C32B C27 C28B Cl5B . . . . -169.8(17) ?
S3 C27 C28B Cl5B . . . . -5(3) ?
C27 C28B C29B C30B . . . . -15(3) ?
Cl5B C28B C29B C30B . . . . 167.6(19) ?
C28B C29B C30B C31B . . . . 22(4) ?
C28B C29B C30B Cl6B . . . . -176.6(18) ?
C29B C30B C31B C32B . . . . -22(4) ?
Cl6B C30B C31B C32B . . . . 175.2(19) ?
C30B C31B C32B C27 . . . . 20(4) ?
C28A C27 C32B C31B . . . . -14(3) ?
C32A C27 C32B C31B . . . . 101(8) ?
C28B C27 C32B C31B . . . . -17(3) ?
S3 C27 C32B C31B . . . . 177(2) ?
